data_7003860
loop_
_publ_author_name
'Hahn, F. Ekkehardt'
'Birkmann, Birgit'
'Pape, Tania'

_publ_section_title
;
 Self-assembly reactions with a bis(benzene-o-dithiolato) ligand
;
_journal_issue 16
_journal_name_full 'Dalton Transactions'
_journal_page_first 2100
_journal_page_last 2102
_journal_paper_doi 10.1039/b800666k
_journal_year 2008
_chemical_formula_sum 'C110 H138 N12 O9 S12 Ti2'
_chemical_formula_weight 2252.86
_chemical_name_systematic
;
?
;
_space_group_IT_number 14
_symmetry_cell_setting monoclinic
_symmetry_space_group_name_Hall '-P 2ybc'
_symmetry_space_group_name_H-M 'P 1 21/c 1'
_atom_sites_solution_hydrogens geom
_atom_sites_solution_primary direct
_atom_sites_solution_secondary difmap
_audit_creation_method SHELXL-97
_cell_angle_alpha 90.00
_cell_angle_beta 93.488(3)
_cell_angle_gamma 90.00
_cell_formula_units_Z 4
_cell_length_a 18.4943(9)
_cell_length_b 37.4265(17)
_cell_length_c 16.5461(9)
_cell_measurement_reflns_used 900
_cell_measurement_temperature 153(2)
_cell_measurement_theta_max 75
_cell_measurement_theta_min 1
_cell_volume 11431.6(10)
_computing_cell_refinement 'SAINT (Bruker AXS, 2000)'
_computing_data_collection 'SMART (Bruker AXS, 2000)'
_computing_data_reduction 'SAINT,SADABS (Bruker AXS, 2000)'
_computing_molecular_graphics
;
ORTEP3,L.J. Farrugia, J. Appl. Cryst. (1997) 30, 565
;
_computing_structure_refinement 'SHELXL-97 (Sheldrick, 1997)'
_computing_structure_solution 'SHELXS-97 (Sheldrick, 1990)'
_diffrn_ambient_temperature 153(2)
_diffrn_detector_area_resol_mean 80
_diffrn_measured_fraction_theta_full 0.986
_diffrn_measured_fraction_theta_max 0.986
_diffrn_measurement_device_type 'CCD area detector'
_diffrn_measurement_method 'Omega and Phi scans'
_diffrn_radiation_monochromator goebel-mirror
_diffrn_radiation_source 'rotating anode'
_diffrn_radiation_type CuK\a
_diffrn_radiation_wavelength 1.54178
_diffrn_reflns_av_R_equivalents 0.1748
_diffrn_reflns_av_sigmaI/netI 0.2060
_diffrn_reflns_limit_h_max 22
_diffrn_reflns_limit_h_min -20
_diffrn_reflns_limit_k_max 44
_diffrn_reflns_limit_k_min -43
_diffrn_reflns_limit_l_max 19
_diffrn_reflns_limit_l_min -19
_diffrn_reflns_number 65493
_diffrn_reflns_theta_full 67.50
_diffrn_reflns_theta_max 67.50
_diffrn_reflns_theta_min 2.36
_exptl_absorpt_coefficient_mu 3.717
_exptl_absorpt_correction_T_max 0.8078
_exptl_absorpt_correction_T_min 0.3401
_exptl_absorpt_correction_type multi-csan
_exptl_absorpt_process_details
;
Corrections were done with the SADABS program, utilizing the none merged
raw data obtained from the integration process. Integration and final cell
refinement were done with SAINT.

SADABS reports Maximum and minimum
effective transmission: 1.000000 0.686142

;
_exptl_crystal_colour red
_exptl_crystal_density_diffrn 1.308
_exptl_crystal_density_method 'not measured'
_exptl_crystal_description 'transparent needles'
_exptl_crystal_F_000 4752
_exptl_crystal_size_max 0.37
_exptl_crystal_size_mid 0.10
_exptl_crystal_size_min 0.06
_refine_diff_density_max 1.267
_refine_diff_density_min -1.088
_refine_diff_density_rms 0.133
_refine_ls_extinction_method none
_refine_ls_goodness_of_fit_ref 0.909
_refine_ls_hydrogen_treatment noref
_refine_ls_matrix_type full
_refine_ls_number_parameters 1291
_refine_ls_number_reflns 20313
_refine_ls_number_restraints 0
_refine_ls_restrained_S_all 0.909
_refine_ls_R_factor_all 0.2250
_refine_ls_R_factor_gt 0.1136
_refine_ls_shift/su_max 0.001
_refine_ls_shift/su_mean 0.000
_refine_ls_structure_factor_coef Fsqd
_refine_ls_weighting_details 'calc w=1/[\s^2^(Fo^2^)+(0.2000P)^2^+0.0000P] where P=(Fo^2^+2Fc^2^)/3'
_refine_ls_weighting_scheme calc
_refine_ls_wR_factor_gt 0.2964
_refine_ls_wR_factor_ref 0.3764
_reflns_number_gt 6711
_reflns_number_total 20313
_reflns_threshold_expression >2sigma(I)
_cod_data_source_file b800666k.txt
_cod_data_source_block sad
_cod_original_sg_symbol_H-M P2(1)/c
_cod_database_code 7003860

loop_
_symmetry_equiv_pos_as_xyz
'x, y, z'
'-x, y+1/2, -z+1/2'
'-x, -y, -z'
'x, -y-1/2, z-1/2'

loop_
_atom_site_label
_atom_site_type_symbol
_atom_site_fract_x
_atom_site_fract_y
_atom_site_fract_z
_atom_site_U_iso_or_equiv
_atom_site_adp_type
_atom_site_occupancy
_atom_site_symmetry_multiplicity
_atom_site_calc_flag
_atom_site_refinement_flags
_atom_site_disorder_assembly
_atom_site_disorder_group
Ti1 Ti 0.25213(9) 0.32678(5) 0.22233(13) 0.0500(5) Uani 1 1 d . . .
Ti2 Ti 0.26620(8) 0.66779(5) 0.09523(13) 0.0499(6) Uani 1 1 d . . .
S1A S 0.19258(14) 0.28585(7) 0.3078(2) 0.0597(8) Uani 1 1 d . . .
S2A S 0.15927(13) 0.36675(7) 0.2714(2) 0.0612(9) Uani 1 1 d . . .
S3A S 0.18726(14) 0.70635(8) 0.1628(2) 0.0723(10) Uani 1 1 d . . .
S4A S 0.16125(13) 0.62817(7) 0.0989(2) 0.0720(10) Uani 1 1 d . . .
O1A O -0.0178(7) 0.4120(3) 0.4189(10) 0.191(8) Uani 1 1 d . . .
O2A O -0.0389(4) 0.5836(2) 0.1135(7) 0.104(4) Uani 1 1 d . . .
N1A N 0.0796(5) 0.4236(3) 0.3555(7) 0.075(3) Uani 1 1 d . . .
H1A H 0.1163 0.4147 0.3309 0.090 Uiso 1 1 calc R . .
N2A N 0.0552(5) 0.5732(3) 0.2009(8) 0.083(4) Uani 1 1 d . . .
H2A H 0.0882 0.5836 0.2334 0.100 Uiso 1 1 calc R . .
C1A C 0.1187(5) 0.3079(3) 0.3490(8) 0.064(3) Uani 1 1 d . . .
C2A C 0.1084(5) 0.3447(3) 0.3431(7) 0.058(3) Uani 1 1 d . . .
C3A C 0.0532(6) 0.3612(3) 0.3848(8) 0.068(4) Uani 1 1 d . . .
C4A C 0.0096(7) 0.3403(4) 0.4303(9) 0.095(5) Uani 1 1 d . . .
H4A H -0.0269 0.3513 0.4597 0.115 Uiso 1 1 calc R . .
C5A C 0.0179(7) 0.3033(4) 0.4342(10) 0.100(5) Uani 1 1 d . . .
H5A H -0.0136 0.2892 0.4645 0.120 Uiso 1 1 calc R . .
C6A C 0.0725(6) 0.2871(4) 0.3933(9) 0.089(5) Uani 1 1 d . . .
H6A H 0.0785 0.2619 0.3955 0.107 Uiso 1 1 calc R . .
C7A C 0.0359(6) 0.4008(4) 0.3877(10) 0.083(4) Uani 1 1 d . . .
C8A C 0.0731(6) 0.4621(3) 0.3565(10) 0.076(4) Uani 1 1 d . . .
C9A C 0.0740(7) 0.4807(4) 0.4251(11) 0.095(5) Uani 1 1 d . . .
H9A1 H 0.0779 0.4682 0.4751 0.114 Uiso 1 1 calc R . .
C10A C 0.0697(7) 0.5177(4) 0.4263(11) 0.091(5) Uani 1 1 d . . .
H10D H 0.0719 0.5304 0.4760 0.109 Uiso 1 1 calc R . .
C11A C 0.0619(7) 0.5357(4) 0.3529(12) 0.090(5) Uani 1 1 d . . .
H11C H 0.0570 0.5609 0.3524 0.108 Uiso 1 1 calc R . .
C12A C 0.0614(6) 0.5170(4) 0.2801(12) 0.075(4) Uani 1 1 d . . .
C13A C 0.0640(6) 0.4796(3) 0.2795(10) 0.071(4) Uani 1 1 d . . .
C14A C 0.0566(5) 0.4608(4) 0.2035(11) 0.077(4) Uani 1 1 d . . .
H14D H 0.0590 0.4355 0.2035 0.092 Uiso 1 1 calc R . .
C15A C 0.0459(6) 0.4787(4) 0.1303(10) 0.078(4) Uani 1 1 d . . .
H15C H 0.0394 0.4660 0.0805 0.093 Uiso 1 1 calc R . .
C16A C 0.0451(5) 0.5162(4) 0.1327(11) 0.082(5) Uani 1 1 d . . .
H16D H 0.0392 0.5290 0.0832 0.098 Uiso 1 1 calc R . .
C17A C 0.0526(6) 0.5350(4) 0.2038(13) 0.083(5) Uani 1 1 d . . .
C18A C 0.0130(6) 0.5946(4) 0.1541(10) 0.089(5) Uani 1 1 d . . .
C19A C 0.0258(5) 0.6342(3) 0.1621(9) 0.081(4) Uani 1 1 d . . .
C20A C -0.0301(6) 0.6541(4) 0.1855(11) 0.113(6) Uani 1 1 d . . .
H20D H -0.0754 0.6429 0.1926 0.135 Uiso 1 1 calc R . .
C21A C -0.0231(7) 0.6897(5) 0.1990(12) 0.129(7) Uani 1 1 d . . .
H21C H -0.0631 0.7033 0.2151 0.155 Uiso 1 1 calc R . .
C22A C 0.0420(6) 0.7059(4) 0.1893(11) 0.106(6) Uani 1 1 d . . .
H22D H 0.0468 0.7309 0.1982 0.127 Uiso 1 1 calc R . .
C23A C 0.1020(6) 0.6860(3) 0.1661(9) 0.078(4) Uani 1 1 d . . .
C24A C 0.0931(5) 0.6501(3) 0.1454(8) 0.070(4) Uani 1 1 d . . .
S1B S 0.35530(13) 0.28864(7) 0.22578(19) 0.0549(8) Uani 1 1 d . . .
S2B S 0.33475(14) 0.36482(7) 0.3043(2) 0.0595(8) Uani 1 1 d . . .
S3B S 0.35743(12) 0.70650(7) 0.15740(18) 0.0498(7) Uani 1 1 d . . .
S4B S 0.33411(15) 0.62390(8) 0.1772(2) 0.0702(10) Uani 1 1 d . . .
O1B O 0.4335(4) 0.39729(19) 0.4834(5) 0.062(2) Uani 1 1 d . . .
O2B O 0.4527(4) 0.57004(19) 0.2613(5) 0.063(2) Uani 1 1 d . . .
N1B N 0.4914(4) 0.4158(2) 0.3717(6) 0.055(2) Uani 1 1 d . . .
H1B H 0.5073 0.4081 0.3258 0.066 Uiso 1 1 calc R . .
N2B N 0.4019(4) 0.5738(3) 0.3842(6) 0.065(3) Uani 1 1 d . . .
H2B H 0.3908 0.5883 0.4234 0.078 Uiso 1 1 calc R . .
C1B C 0.4189(5) 0.3055(3) 0.3007(7) 0.057(3) Uani 1 1 d . . .
C2B C 0.4128(5) 0.3393(3) 0.3332(7) 0.049(3) Uani 1 1 d . . .
C3B C 0.4650(5) 0.3521(3) 0.3867(7) 0.048(3) Uani 1 1 d . . .
C4B C 0.5232(5) 0.3320(3) 0.4143(7) 0.055(3) Uani 1 1 d . . .
H4B H 0.5582 0.3413 0.4530 0.066 Uiso 1 1 calc R . .
C5B C 0.5298(6) 0.2978(3) 0.3846(8) 0.063(3) Uani 1 1 d . . .
H5B H 0.5689 0.2831 0.4040 0.075 Uiso 1 1 calc R . .
C6B C 0.4788(5) 0.2847(3) 0.3257(7) 0.058(3) Uani 1 1 d . . .
H6B H 0.4850 0.2617 0.3029 0.069 Uiso 1 1 calc R . .
C7B C 0.4608(5) 0.3906(3) 0.4192(8) 0.058(3) Uani 1 1 d . . .
C8B C 0.5007(6) 0.4534(3) 0.3878(7) 0.058(3) Uani 1 1 d . . .
C9B C 0.5683(5) 0.4664(3) 0.3916(7) 0.056(3) Uani 1 1 d . . .
H9B1 H 0.6079 0.4504 0.3884 0.067 Uiso 1 1 calc R . .
C10B C 0.5820(5) 0.5030(3) 0.4002(7) 0.062(3) Uani 1 1 d . . .
H10E H 0.6305 0.5115 0.4048 0.075 Uiso 1 1 calc R . .
C11B C 0.5250(5) 0.5269(3) 0.4021(7) 0.059(3) Uani 1 1 d . . .
H11D H 0.5335 0.5519 0.4071 0.071 Uiso 1 1 calc R . .
C12B C 0.4521(5) 0.5128(3) 0.3962(7) 0.054(3) Uani 1 1 d . . .
C13B C 0.4404(5) 0.4756(3) 0.3943(8) 0.062(3) Uani 1 1 d . . .
C14B C 0.3679(5) 0.4624(3) 0.3990(7) 0.059(3) Uani 1 1 d . . .
H14E H 0.3585 0.4374 0.3978 0.071 Uiso 1 1 calc R . .
C15B C 0.3125(5) 0.4864(3) 0.4054(7) 0.059(3) Uani 1 1 d . . .
H15D H 0.2650 0.4778 0.4128 0.071 Uiso 1 1 calc R . .
C16B C 0.3244(5) 0.5237(3) 0.4011(7) 0.062(3) Uani 1 1 d . . .
H16E H 0.2850 0.5399 0.4023 0.074 Uiso 1 1 calc R . .
C17B C 0.3916(5) 0.5358(3) 0.3952(8) 0.062(3) Uani 1 1 d . . .
C18B C 0.4283(5) 0.5883(3) 0.3151(9) 0.066(4) Uani 1 1 d . . .
C19B C 0.4284(5) 0.6286(3) 0.3105(8) 0.058(3) Uani 1 1 d . . .
C20B C 0.4691(5) 0.6479(3) 0.3697(7) 0.059(3) Uani 1 1 d . . .
H20E H 0.4940 0.6355 0.4132 0.071 Uiso 1 1 calc R . .
C21B C 0.4734(5) 0.6847(3) 0.3655(8) 0.063(3) Uani 1 1 d . . .
H21D H 0.5010 0.6975 0.4063 0.076 Uiso 1 1 calc R . .
C22B C 0.4381(5) 0.7028(3) 0.3029(8) 0.058(3) Uani 1 1 d . . .
H22E H 0.4421 0.7281 0.3005 0.069 Uiso 1 1 calc R . .
C23B C 0.3968(4) 0.6850(3) 0.2430(7) 0.047(3) Uani 1 1 d . . .
C24B C 0.3904(4) 0.6474(3) 0.2474(7) 0.049(3) Uani 1 1 d . . .
S1C S 0.20914(14) 0.28983(7) 0.1108(2) 0.0574(8) Uani 1 1 d . . .
S2C S 0.25402(14) 0.37128(7) 0.11507(19) 0.0550(7) Uani 1 1 d . . .
S3C S 0.26222(15) 0.71013(8) -0.0124(2) 0.0667(9) Uani 1 1 d . . .
S4C S 0.29970(19) 0.62902(8) -0.0165(2) 0.0748(10) Uani 1 1 d . . .
O1C O 0.3045(3) 0.42055(18) -0.0210(4) 0.0520(19) Uani 1 1 d . . .
O2C O 0.3980(4) 0.59434(19) -0.2486(5) 0.073(2) Uani 1 1 d . . .
N1C N 0.3229(4) 0.5779(2) -0.1532(6) 0.057(2) Uani 1 1 d . . .
H1C H 0.2979 0.5864 -0.1140 0.068 Uiso 1 1 calc R . .
N2C N 0.1977(4) 0.4281(2) -0.0934(6) 0.057(3) Uani 1 1 d . . .
H2C H 0.1608 0.4173 -0.1191 0.068 Uiso 1 1 calc R . .
C1C C 0.2188(5) 0.3129(3) 0.0195(7) 0.044(3) Uani 1 1 d . . .
C2C C 0.2342(4) 0.3501(2) 0.0212(6) 0.036(2) Uani 1 1 d . . .
C3C C 0.2325(5) 0.3687(3) -0.0517(7) 0.049(3) Uani 1 1 d . . .
C4C C 0.2191(5) 0.3513(3) -0.1244(8) 0.061(3) Uani 1 1 d . . .
H4C H 0.2168 0.3646 -0.1733 0.073 Uiso 1 1 calc R . .
C5C C 0.2090(5) 0.3145(3) -0.1274(8) 0.060(3) Uani 1 1 d . . .
H5C H 0.2022 0.3026 -0.1780 0.072 Uiso 1 1 calc R . .
C6C C 0.2090(5) 0.2952(3) -0.0554(8) 0.058(3) Uani 1 1 d . . .
H6C H 0.2024 0.2700 -0.0568 0.070 Uiso 1 1 calc R . .
C7C C 0.2481(5) 0.4084(3) -0.0531(6) 0.049(3) Uani 1 1 d . . .
C8C C 0.2017(5) 0.4665(3) -0.0963(7) 0.058(3) Uani 1 1 d . . .
C9C C 0.1463(5) 0.4858(3) -0.0652(8) 0.069(4) Uani 1 1 d . . .
H9C H 0.1064 0.4736 -0.0446 0.083 Uiso 1 1 calc R . .
C10C C 0.1483(5) 0.5233(3) -0.0637(8) 0.068(4) Uani 1 1 d . . .
H10F H 0.1101 0.5362 -0.0414 0.081 Uiso 1 1 calc R . .
C11C C 0.2046(5) 0.5409(3) -0.0939(7) 0.059(3) Uani 1 1 d . . .
H11E H 0.2062 0.5663 -0.0911 0.071 Uiso 1 1 calc R . .
C12C C 0.2611(5) 0.5222(3) -0.1297(7) 0.049(3) Uani 1 1 d . . .
C13C C 0.2597(5) 0.4851(3) -0.1329(7) 0.051(3) Uani 1 1 d . . .
C14C C 0.3141(5) 0.4661(3) -0.1707(6) 0.052(3) Uani 1 1 d . . .
H14F H 0.3123 0.4407 -0.1733 0.063 Uiso 1 1 calc R . .
C15C C 0.3692(5) 0.4841(3) -0.2034(7) 0.057(3) Uani 1 1 d . . .
H15E H 0.4054 0.4714 -0.2299 0.069 Uiso 1 1 calc R . .
C16C C 0.3724(6) 0.5216(3) -0.1979(7) 0.063(3) Uani 1 1 d . . .
H16F H 0.4118 0.5339 -0.2197 0.076 Uiso 1 1 calc R . .
C17C C 0.3214(5) 0.5404(3) -0.1626(6) 0.050(3) Uani 1 1 d . . .
C18C C 0.3578(6) 0.6026(3) -0.1966(8) 0.058(3) Uani 1 1 d . . .
C19C C 0.3450(5) 0.6412(3) -0.1744(8) 0.060(3) Uani 1 1 d . . .
C20C C 0.3622(6) 0.6653(3) -0.2344(8) 0.064(3) Uani 1 1 d . . .
H20F H 0.3833 0.6563 -0.2812 0.077 Uiso 1 1 calc R . .
C21C C 0.3499(6) 0.7013(3) -0.2292(9) 0.078(4) Uani 1 1 d . . .
H21E H 0.3611 0.7169 -0.2721 0.093 Uiso 1 1 calc R . .
C22C C 0.3211(6) 0.7146(3) -0.1602(9) 0.073(4) Uani 1 1 d . . .
H22F H 0.3129 0.7396 -0.1554 0.088 Uiso 1 1 calc R . .
C23C C 0.3037(6) 0.6917(3) -0.0970(8) 0.066(3) Uani 1 1 d . . .
C24C C 0.3161(5) 0.6552(3) -0.1018(8) 0.063(3) Uani 1 1 d . . .
N2 N 0.2651(5) 0.3394(3) 0.5733(6) 0.070(3) Uani 1 1 d . . .
C7 C 0.3388(6) 0.3536(3) 0.6061(8) 0.075(4) Uani 1 1 d . . .
H7A H 0.3687 0.3331 0.6252 0.090 Uiso 1 1 calc R . .
H7B H 0.3630 0.3647 0.5607 0.090 Uiso 1 1 calc R . .
C8 C 0.3379(7) 0.3808(4) 0.6747(9) 0.093(5) Uani 1 1 d . . .
H8A H 0.3153 0.4030 0.6544 0.140 Uiso 1 1 calc R . .
H8B H 0.3877 0.3857 0.6954 0.140 Uiso 1 1 calc R . .
H8C H 0.3102 0.3712 0.7184 0.140 Uiso 1 1 calc R . .
C9 C 0.2136(6) 0.3700(4) 0.5529(9) 0.081(4) Uani 1 1 d . . .
H9A H 0.2011 0.3814 0.6042 0.097 Uiso 1 1 calc R . .
H9B H 0.1684 0.3600 0.5270 0.097 Uiso 1 1 calc R . .
C10 C 0.2408(7) 0.3989(4) 0.4977(9) 0.091(4) Uani 1 1 d . . .
H10A H 0.2839 0.4103 0.5238 0.136 Uiso 1 1 calc R . .
H10B H 0.2028 0.4169 0.4875 0.136 Uiso 1 1 calc R . .
H10C H 0.2531 0.3882 0.4463 0.136 Uiso 1 1 calc R . .
C11 C 0.2744(6) 0.3192(3) 0.4957(8) 0.076(4) Uani 1 1 d . . .
H11A H 0.2915 0.3361 0.4551 0.091 Uiso 1 1 calc R . .
H11B H 0.2262 0.3104 0.4751 0.091 Uiso 1 1 calc R . .
C12 C 0.3270(6) 0.2869(3) 0.5009(9) 0.084(4) Uani 1 1 d . . .
H12A H 0.3771 0.2956 0.5046 0.125 Uiso 1 1 calc R . .
H12B H 0.3190 0.2721 0.4524 0.125 Uiso 1 1 calc R . .
H12C H 0.3182 0.2727 0.5491 0.125 Uiso 1 1 calc R . .
C13 C 0.2356(7) 0.3175(4) 0.6380(9) 0.098(5) Uani 1 1 d . . .
H13A H 0.2378 0.3318 0.6884 0.118 Uiso 1 1 calc R . .
H13B H 0.2678 0.2966 0.6477 0.118 Uiso 1 1 calc R . .
C14 C 0.1574(7) 0.3036(4) 0.6229(11) 0.111(6) Uani 1 1 d . . .
H14A H 0.1242 0.3239 0.6157 0.167 Uiso 1 1 calc R . .
H14B H 0.1441 0.2893 0.6694 0.167 Uiso 1 1 calc R . .
H14C H 0.1542 0.2888 0.5740 0.167 Uiso 1 1 calc R . .
N3 N 0.3303(4) 0.4957(2) 0.1400(6) 0.052(2) Uani 1 1 d . . .
C15 C 0.3059(6) 0.5277(3) 0.1868(8) 0.069(4) Uani 1 1 d . . .
H15A H 0.3455 0.5456 0.1897 0.083 Uiso 1 1 calc R . .
H15B H 0.2979 0.5201 0.2429 0.083 Uiso 1 1 calc R . .
C16 C 0.2368(6) 0.5456(3) 0.1509(10) 0.096(5) Uani 1 1 d . . .
H16A H 0.2454 0.5552 0.0972 0.144 Uiso 1 1 calc R . .
H16B H 0.2231 0.5651 0.1864 0.144 Uiso 1 1 calc R . .
H16C H 0.1975 0.5280 0.1460 0.144 Uiso 1 1 calc R . .
C17 C 0.3456(6) 0.5061(3) 0.0556(7) 0.062(3) Uani 1 1 d . . .
H17A H 0.3009 0.5163 0.0290 0.074 Uiso 1 1 calc R . .
H17B H 0.3575 0.4842 0.0255 0.074 Uiso 1 1 calc R . .
C18 C 0.4081(6) 0.5335(3) 0.0480(9) 0.081(4) Uani 1 1 d . . .
H18A H 0.3940 0.5565 0.0705 0.121 Uiso 1 1 calc R . .
H18B H 0.4176 0.5365 -0.0092 0.121 Uiso 1 1 calc R . .
H18C H 0.4519 0.5247 0.0779 0.121 Uiso 1 1 calc R . .
C19 C 0.3964(5) 0.4818(3) 0.1885(8) 0.066(4) Uani 1 1 d . . .
H19A H 0.3830 0.4762 0.2441 0.079 Uiso 1 1 calc R . .
H19B H 0.4337 0.5009 0.1924 0.079 Uiso 1 1 calc R . .
C20 C 0.4292(6) 0.4480(3) 0.1510(9) 0.085(4) Uani 1 1 d . . .
H20A H 0.3906 0.4306 0.1379 0.127 Uiso 1 1 calc R . .
H20B H 0.4652 0.4374 0.1898 0.127 Uiso 1 1 calc R . .
H20C H 0.4525 0.4545 0.1014 0.127 Uiso 1 1 calc R . .
C21 C 0.2703(5) 0.4675(3) 0.1339(8) 0.057(3) Uani 1 1 d . . .
H21A H 0.2285 0.4777 0.1015 0.068 Uiso 1 1 calc R . .
H21B H 0.2880 0.4469 0.1034 0.068 Uiso 1 1 calc R . .
C22 C 0.2439(5) 0.4540(3) 0.2111(8) 0.063(3) Uani 1 1 d . . .
H22A H 0.2839 0.4426 0.2429 0.094 Uiso 1 1 calc R . .
H22B H 0.2051 0.4366 0.1995 0.094 Uiso 1 1 calc R . .
H22C H 0.2251 0.4740 0.2419 0.094 Uiso 1 1 calc R . .
N4 N 0.4593(4) 0.3347(2) 0.9765(6) 0.054(2) Uani 1 1 d . . .
C23 C 0.5149(5) 0.3062(3) 1.0009(8) 0.067(4) Uani 1 1 d . . .
H23A H 0.5375 0.2979 0.9516 0.080 Uiso 1 1 calc R . .
H23B H 0.5534 0.3174 1.0366 0.080 Uiso 1 1 calc R . .
C24 C 0.4864(6) 0.2742(3) 1.0438(8) 0.077(4) Uani 1 1 d . . .
H24A H 0.4586 0.2821 1.0890 0.115 Uiso 1 1 calc R . .
H24B H 0.5271 0.2593 1.0644 0.115 Uiso 1 1 calc R . .
H24C H 0.4550 0.2602 1.0058 0.115 Uiso 1 1 calc R . .
C25 C 0.4229(5) 0.3485(3) 1.0509(8) 0.074(4) Uani 1 1 d . . .
H25A H 0.3915 0.3689 1.0339 0.089 Uiso 1 1 calc R . .
H25B H 0.3910 0.3293 1.0696 0.089 Uiso 1 1 calc R . .
C26 C 0.4716(6) 0.3602(3) 1.1214(8) 0.076(4) Uani 1 1 d . . .
H26A H 0.4997 0.3397 1.1428 0.115 Uiso 1 1 calc R . .
H26B H 0.4423 0.3699 1.1637 0.115 Uiso 1 1 calc R . .
H26C H 0.5047 0.3787 1.1038 0.115 Uiso 1 1 calc R . .
C27 C 0.5013(5) 0.3634(3) 0.9374(8) 0.063(3) Uani 1 1 d . . .
H27A H 0.5275 0.3526 0.8930 0.075 Uiso 1 1 calc R . .
H27B H 0.5381 0.3728 0.9779 0.075 Uiso 1 1 calc R . .
C28 C 0.4563(6) 0.3943(3) 0.9033(8) 0.074(4) Uani 1 1 d . . .
H28A H 0.4143 0.3850 0.8708 0.111 Uiso 1 1 calc R . .
H28B H 0.4858 0.4091 0.8691 0.111 Uiso 1 1 calc R . .
H28C H 0.4396 0.4088 0.9478 0.111 Uiso 1 1 calc R . .
C29 C 0.4005(5) 0.3187(3) 0.9198(8) 0.066(3) Uani 1 1 d . . .
H29A H 0.3597 0.3359 0.9140 0.079 Uiso 1 1 calc R . .
H29B H 0.3821 0.2968 0.9452 0.079 Uiso 1 1 calc R . .
C30 C 0.4236(7) 0.3092(3) 0.8355(9) 0.084(4) Uani 1 1 d . . .
H30A H 0.4250 0.3309 0.8025 0.127 Uiso 1 1 calc R . .
H30B H 0.3888 0.2923 0.8098 0.127 Uiso 1 1 calc R . .
H30C H 0.4718 0.2982 0.8399 0.127 Uiso 1 1 calc R . .
N10 N 0.1852(10) 0.6601(5) 0.3643(10) 0.151(6) Uani 1 1 d . . .
O40 O 0.1609(9) 0.6030(4) 0.3149(10) 0.194(8) Uani 1 1 d . . .
C42 C 0.1971(14) 0.6266(7) 0.3273(14) 0.158(9) Uani 1 1 d . . .
C43 C 0.1103(14) 0.6704(12) 0.3939(19) 0.39(3) Uani 1 1 d . . .
H43A H 0.0760 0.6740 0.3471 0.586 Uiso 1 1 calc . . .
H43B H 0.1146 0.6925 0.4255 0.586 Uiso 1 1 calc . . .
H43C H 0.0928 0.6512 0.4279 0.586 Uiso 1 1 calc . . .
C44 C 0.2443(10) 0.6877(5) 0.3759(15) 0.168(10) Uani 1 1 d . . .
H44A H 0.2898 0.6778 0.3583 0.252 Uiso 1 1 calc . . .
H44B H 0.2504 0.6942 0.4333 0.252 Uiso 1 1 calc . . .
H44C H 0.2312 0.7090 0.3438 0.252 Uiso 1 1 calc . . .
N11 N 0.1544(6) 0.4774(5) 0.6856(8) 0.118(6) Uani 1 1 d . . .
O41 O 0.1601(8) 0.4142(4) 0.7083(9) 0.153(6) Uani 1 1 d . . .
C45 C 0.1192(8) 0.5100(6) 0.7092(11) 0.136(7) Uani 1 1 d . . .
H45A H 0.1543 0.5251 0.7399 0.204 Uiso 1 1 calc . . .
H45B H 0.0792 0.5042 0.7431 0.204 Uiso 1 1 calc . . .
H45C H 0.1004 0.5228 0.6607 0.204 Uiso 1 1 calc . . .
C46 C 0.2100(10) 0.4778(6) 0.6345(12) 0.171(10) Uani 1 1 d . . .
H46A H 0.2069 0.4996 0.6015 0.256 Uiso 1 1 calc . . .
H46B H 0.2065 0.4568 0.5992 0.256 Uiso 1 1 calc . . .
H46C H 0.2564 0.4774 0.6665 0.256 Uiso 1 1 calc . . .
C47 C 0.1339(12) 0.4427(7) 0.7207(16) 0.159(11) Uani 1 1 d . . .
O66 O 0.3216(5) 0.6133(3) 0.5050(7) 0.068(4) Uani 0.687(14) 1 d P . .
O66A O 0.7669(11) 0.3981(6) 0.4218(13) 0.058(8) Uani 0.313(14) 1 d P . .
N51 N 0.9569(8) 0.3266(4) 0.1274(10) 0.110(2) Uiso 1 1 d . . .
C51 C 0.9453(15) 0.3091(7) 0.0465(17) 0.110(2) Uiso 0.624(8) 1 d P A 1
H51A H 0.9492 0.3272 0.0035 0.132 Uiso 0.624(8) 1 calc PR A 1
H51B H 0.8957 0.2989 0.0412 0.132 Uiso 0.624(8) 1 calc PR A 1
C52 C 1.0000(14) 0.2794(7) 0.0345(17) 0.110(2) Uiso 0.624(8) 1 d P A 1
H52A H 0.9894 0.2680 -0.0182 0.165 Uiso 0.62 1 calc P A 1
H52B H 0.9970 0.2616 0.0775 0.165 Uiso 0.62 1 calc P A 1
H52C H 1.0490 0.2895 0.0364 0.165 Uiso 0.62 1 calc P A 1
C51A C 1.016(2) 0.2971(11) 0.164(3) 0.110(2) Uiso 0.376(8) 1 d P A 2
H51C H 1.0646 0.3086 0.1637 0.132 Uiso 0.376(8) 1 calc PR A 2
H51D H 1.0065 0.2935 0.2215 0.132 Uiso 0.376(8) 1 calc PR A 2
C52A C 1.024(2) 0.2630(12) 0.131(3) 0.110(2) Uiso 0.376(8) 1 d P A 2
H52D H 1.0118 0.2640 0.0721 0.165 Uiso 0.38 1 calc P A 2
H52E H 0.9914 0.2463 0.1558 0.165 Uiso 0.38 1 calc P A 2
H52F H 1.0742 0.2549 0.1403 0.165 Uiso 0.38 1 calc P A 2
C53 C 0.9512(14) 0.3059(7) 0.1965(17) 0.110(2) Uiso 0.624(8) 1 d P A 1
H53A H 0.9624 0.3207 0.2452 0.132 Uiso 0.624(8) 1 calc PR A 1
H53B H 0.9866 0.2861 0.1967 0.132 Uiso 0.624(8) 1 calc PR A 1
C53A C 0.894(2) 0.3069(12) 0.115(3) 0.110(2) Uiso 0.376(8) 1 d P A 4
H53C H 0.9009 0.2875 0.0759 0.132 Uiso 0.376(8) 1 calc PR A 4
H53D H 0.8541 0.3225 0.0925 0.132 Uiso 0.376(8) 1 calc PR A 4
C54 C 0.8711(9) 0.2902(4) 0.1988(11) 0.110(2) Uiso 1 1 d . . .
H54A H 0.8675 0.2757 0.2478 0.165 Uiso 0.62 1 calc P A 1
H54B H 0.8604 0.2753 0.1510 0.165 Uiso 0.62 1 calc P A 1
H54C H 0.8363 0.3099 0.1992 0.165 Uiso 0.62 1 calc P A 1
H54D H 0.8971 0.2676 0.2089 0.165 Uiso 0.38 1 calc P A 4
H54E H 0.8188 0.2857 0.1961 0.165 Uiso 0.38 1 calc P A 4
H54F H 0.8837 0.3070 0.2430 0.165 Uiso 0.38 1 calc P A 4
C55 C 0.8907(14) 0.3566(7) 0.1197(16) 0.110(2) Uiso 0.624(8) 1 d P A 3
H55A H 0.8917 0.3692 0.0671 0.132 Uiso 0.624(8) 1 calc PR A 3
H55B H 0.8433 0.3444 0.1216 0.132 Uiso 0.624(8) 1 calc PR A 3
C55A C 0.963(2) 0.3546(11) 0.183(3) 0.110(2) Uiso 0.376(8) 1 d P A 5
H55C H 1.0073 0.3682 0.1738 0.132 Uiso 0.376(8) 1 calc PR A 5
H55D H 0.9690 0.3441 0.2382 0.132 Uiso 0.376(8) 1 calc PR A 5
C56 C 0.8985(9) 0.3814(5) 0.1826(11) 0.110(2) Uiso 1 1 d . . .
H56A H 0.8596 0.3991 0.1768 0.165 Uiso 0.62 1 calc P A 3
H56B H 0.9455 0.3934 0.1808 0.165 Uiso 0.62 1 calc P A 3
H56C H 0.8960 0.3690 0.2346 0.165 Uiso 0.62 1 calc P A 3
H56D H 0.9128 0.4024 0.2151 0.165 Uiso 0.38 1 calc P A 5
H56E H 0.8568 0.3699 0.2055 0.165 Uiso 0.38 1 calc P A 5
H56F H 0.8855 0.3887 0.1268 0.165 Uiso 0.38 1 calc P A 5
C57 C 1.0256(14) 0.3463(7) 0.1285(17) 0.110(2) Uiso 0.624(8) 1 d P A 1
H57A H 1.0268 0.3620 0.1767 0.132 Uiso 0.624(8) 1 calc PR A 1
H57B H 1.0647 0.3285 0.1386 0.132 Uiso 0.624(8) 1 calc PR A 1
C57A C 0.987(2) 0.3353(12) 0.052(3) 0.110(2) Uiso 0.376(8) 1 d P A 2
H57C H 0.9469 0.3424 0.0124 0.132 Uiso 0.376(8) 1 calc PR A 2
H57D H 1.0103 0.3139 0.0305 0.132 Uiso 0.376(8) 1 calc PR A 2
C58 C 1.0468(9) 0.3684(4) 0.0615(11) 0.110(2) Uiso 1 1 d . . .
H58A H 1.0926 0.3805 0.0768 0.165 Uiso 0.62 1 calc P A 1
H58B H 1.0091 0.3862 0.0485 0.165 Uiso 0.62 1 calc P A 1
H58C H 1.0529 0.3533 0.0140 0.165 Uiso 0.62 1 calc P A 1
H58D H 1.0921 0.3593 0.0878 0.165 Uiso 0.38 1 calc P A 2
H58E H 1.0276 0.3875 0.0945 0.165 Uiso 0.38 1 calc P A 2
H58F H 1.0561 0.3777 0.0078 0.165 Uiso 0.38 1 calc P A 2

loop_
_atom_site_aniso_label
_atom_site_aniso_U_11
_atom_site_aniso_U_22
_atom_site_aniso_U_33
_atom_site_aniso_U_23
_atom_site_aniso_U_13
_atom_site_aniso_U_12
Ti1 0.0414(9) 0.0410(12) 0.0684(15) 0.0022(10) 0.0105(10) -0.0018(8)
Ti2 0.0314(8) 0.0420(11) 0.0768(15) -0.0013(11) 0.0060(9) 0.0009(7)
S1A 0.0564(15) 0.0458(17) 0.078(2) 0.0044(16) 0.0161(15) -0.0022(12)
S2A 0.0513(14) 0.0410(16) 0.095(2) 0.0085(16) 0.0312(15) -0.0003(12)
S3A 0.0466(14) 0.0492(18) 0.124(3) -0.0144(19) 0.0298(17) -0.0037(12)
S4A 0.0370(12) 0.0428(17) 0.136(3) -0.0026(19) 0.0041(16) -0.0019(11)
O1A 0.162(11) 0.091(9) 0.34(2) -0.008(10) 0.179(13) 0.009(8)
O2A 0.054(5) 0.089(7) 0.165(11) 0.030(7) -0.019(6) -0.010(5)
N1A 0.065(6) 0.067(7) 0.097(9) 0.004(6) 0.031(6) 0.018(5)
N2A 0.041(5) 0.075(8) 0.136(11) 0.017(7) 0.018(6) 0.006(5)
C1A 0.040(5) 0.066(8) 0.088(10) -0.005(7) 0.015(6) -0.009(5)
C2A 0.037(5) 0.066(8) 0.070(9) 0.007(7) -0.001(5) -0.007(5)
C3A 0.049(6) 0.064(8) 0.092(10) 0.003(7) 0.023(7) -0.001(5)
C4A 0.071(8) 0.099(12) 0.122(14) 0.017(10) 0.046(9) 0.025(8)
C5A 0.071(8) 0.092(12) 0.143(15) 0.042(11) 0.048(9) 0.006(8)
C6A 0.059(7) 0.071(9) 0.138(14) 0.014(9) 0.025(8) 0.002(6)
C7A 0.054(7) 0.076(10) 0.121(13) 0.008(9) 0.031(8) 0.003(6)
C8A 0.072(8) 0.049(8) 0.108(13) 0.014(9) 0.024(8) 0.024(6)
C9A 0.100(10) 0.064(10) 0.124(15) -0.014(10) 0.036(10) 0.008(8)
C10A 0.087(9) 0.070(10) 0.116(14) 0.001(10) 0.008(9) 0.007(8)
C11A 0.073(8) 0.055(9) 0.144(16) 0.014(11) 0.027(10) 0.019(7)
C12A 0.052(6) 0.051(9) 0.126(14) 0.014(10) 0.029(8) 0.009(6)
C13A 0.053(6) 0.051(8) 0.111(13) 0.005(9) 0.032(7) 0.010(6)
C14A 0.043(6) 0.063(9) 0.129(14) -0.002(10) 0.030(8) 0.004(6)
C15A 0.048(6) 0.090(11) 0.096(12) 0.006(9) 0.010(7) -0.001(7)
C16A 0.041(6) 0.068(10) 0.139(15) 0.034(10) 0.031(8) 0.003(6)
C17A 0.042(6) 0.061(10) 0.151(17) -0.004(11) 0.033(9) -0.002(6)
C18A 0.032(6) 0.081(10) 0.151(15) 0.034(10) -0.023(7) -0.021(6)
C19A 0.036(5) 0.063(9) 0.142(14) 0.024(9) -0.002(7) -0.007(5)
C20A 0.023(5) 0.119(14) 0.196(19) 0.020(13) 0.005(8) -0.007(7)
C21A 0.043(7) 0.110(14) 0.24(2) 0.008(15) 0.044(10) -0.007(8)
C22A 0.059(7) 0.064(9) 0.201(19) -0.006(10) 0.049(10) 0.006(6)
C23A 0.052(6) 0.067(9) 0.119(12) 0.000(8) 0.029(7) -0.005(6)
C24A 0.036(5) 0.056(8) 0.117(12) 0.014(8) 0.009(6) 0.005(5)
S1B 0.0485(13) 0.0409(16) 0.077(2) -0.0040(15) 0.0136(14) -0.0012(11)
S2B 0.0498(14) 0.0444(17) 0.083(2) -0.0052(15) -0.0072(15) 0.0100(12)
S3B 0.0339(11) 0.0397(15) 0.076(2) 0.0029(14) 0.0085(13) 0.0000(10)
S4B 0.0617(16) 0.0425(17) 0.103(3) 0.0017(17) -0.0243(17) -0.0065(13)
O1B 0.055(4) 0.059(5) 0.072(6) 0.003(4) 0.007(4) 0.003(4)
O2B 0.051(4) 0.050(5) 0.088(7) -0.001(4) 0.017(4) 0.010(3)
N1B 0.059(5) 0.046(6) 0.061(6) -0.001(5) 0.004(5) 0.000(4)
N2B 0.055(5) 0.059(7) 0.082(8) -0.004(6) 0.023(5) -0.003(4)
C1B 0.047(5) 0.039(6) 0.086(9) 0.004(6) 0.017(6) -0.001(5)
C2B 0.043(5) 0.032(6) 0.072(8) 0.014(6) 0.017(6) 0.004(4)
C3B 0.042(5) 0.039(6) 0.062(8) 0.011(6) 0.009(5) -0.001(4)
C4B 0.047(6) 0.052(7) 0.065(8) 0.006(6) 0.014(6) 0.000(5)
C5B 0.052(6) 0.061(8) 0.076(9) 0.008(7) 0.016(6) 0.010(6)
C6B 0.059(6) 0.036(6) 0.080(9) -0.001(6) 0.021(7) -0.001(5)
C7B 0.049(6) 0.055(8) 0.070(9) 0.000(7) 0.014(6) -0.007(5)
C8B 0.058(6) 0.038(7) 0.077(9) 0.000(6) 0.004(6) 0.005(5)
C9B 0.046(6) 0.047(7) 0.077(9) 0.001(6) 0.016(6) 0.002(5)
C10B 0.043(5) 0.064(8) 0.081(9) 0.008(7) 0.011(6) 0.004(5)
C11B 0.050(6) 0.054(7) 0.074(9) 0.002(6) 0.012(6) -0.005(5)
C12B 0.039(5) 0.056(7) 0.068(8) 0.001(6) 0.008(5) 0.002(5)
C13B 0.050(6) 0.057(8) 0.081(9) 0.008(7) 0.016(6) -0.004(5)
C14B 0.042(5) 0.063(8) 0.073(9) 0.005(7) 0.003(6) 0.001(5)
C15B 0.047(6) 0.055(7) 0.075(9) 0.007(6) 0.015(6) -0.012(5)
C16B 0.046(6) 0.067(8) 0.073(9) 0.005(7) 0.011(6) -0.001(5)
C17B 0.045(6) 0.056(8) 0.086(10) -0.001(7) 0.014(6) -0.005(5)
C18B 0.032(5) 0.056(8) 0.111(12) -0.001(8) 0.004(6) 0.003(5)
C19B 0.024(4) 0.051(7) 0.100(10) -0.011(7) 0.006(6) 0.004(4)
C20B 0.042(5) 0.056(8) 0.077(9) -0.002(7) -0.002(6) 0.001(5)
C21B 0.047(6) 0.052(8) 0.088(10) -0.016(7) -0.014(6) -0.008(5)
C22B 0.038(5) 0.051(7) 0.085(9) -0.013(7) 0.015(6) 0.000(5)
C23B 0.027(4) 0.045(6) 0.068(8) 0.002(6) 0.000(5) -0.002(4)
C24B 0.025(4) 0.053(7) 0.070(8) -0.010(6) 0.009(5) -0.001(4)
S1C 0.0546(14) 0.0435(16) 0.075(2) 0.0007(15) 0.0072(15) -0.0082(12)
S2C 0.0559(14) 0.0418(16) 0.068(2) 0.0017(15) 0.0112(14) -0.0079(12)
S3C 0.0635(16) 0.0479(18) 0.089(3) 0.0014(17) 0.0069(17) 0.0103(13)
S4C 0.101(2) 0.0428(18) 0.083(2) 0.0018(17) 0.024(2) 0.0075(16)
O1C 0.039(4) 0.058(5) 0.060(5) 0.004(4) 0.005(3) -0.004(3)
O2C 0.092(5) 0.047(5) 0.086(7) -0.002(5) 0.054(5) -0.015(4)
N1C 0.048(4) 0.044(6) 0.080(7) -0.008(5) 0.023(5) -0.006(4)
N2C 0.037(4) 0.055(6) 0.077(7) 0.008(5) -0.013(4) -0.016(4)
C1C 0.039(5) 0.033(6) 0.061(7) 0.012(5) 0.005(5) -0.003(4)
C2C 0.038(5) 0.030(5) 0.042(6) -0.005(5) 0.001(4) -0.001(4)
C3C 0.032(5) 0.049(7) 0.067(8) -0.002(6) 0.014(5) -0.004(4)
C4C 0.045(6) 0.052(7) 0.087(10) -0.001(7) 0.012(6) -0.011(5)
C5C 0.047(6) 0.063(8) 0.071(9) 0.000(7) 0.004(6) -0.003(5)
C6C 0.043(5) 0.052(7) 0.080(9) -0.030(7) 0.000(6) -0.010(5)
C7C 0.029(5) 0.067(8) 0.050(7) 0.015(6) 0.005(5) -0.002(5)
C8C 0.042(5) 0.056(8) 0.075(9) 0.009(6) -0.011(6) -0.007(5)
C9C 0.035(5) 0.065(8) 0.108(11) 0.011(8) 0.003(6) -0.005(5)
C10C 0.038(5) 0.070(9) 0.096(11) -0.001(8) 0.014(6) 0.012(5)
C11C 0.047(6) 0.062(8) 0.070(9) 0.007(6) 0.010(6) 0.001(5)
C12C 0.038(5) 0.055(7) 0.053(7) 0.005(6) 0.000(5) 0.001(5)
C13C 0.036(5) 0.055(7) 0.062(8) 0.003(6) 0.003(5) -0.003(5)
C14C 0.058(6) 0.047(7) 0.051(7) -0.004(6) -0.004(6) 0.004(5)
C15C 0.057(6) 0.052(7) 0.066(8) 0.007(6) 0.028(6) 0.001(5)
C16C 0.055(6) 0.059(8) 0.078(9) -0.002(7) 0.023(6) -0.001(5)
C17C 0.050(6) 0.055(7) 0.044(7) -0.007(6) -0.003(5) 0.002(5)
C18C 0.051(6) 0.048(7) 0.074(9) 0.000(6) 0.002(6) -0.002(5)
C19C 0.045(5) 0.055(8) 0.083(10) 0.004(7) 0.020(6) 0.003(5)
C20C 0.066(7) 0.051(8) 0.078(9) -0.002(7) 0.023(7) -0.010(6)
C21C 0.080(8) 0.068(10) 0.089(11) 0.002(8) 0.033(8) 0.008(7)
C22C 0.079(8) 0.034(7) 0.107(12) 0.006(7) 0.018(8) -0.004(6)
C23C 0.055(6) 0.049(7) 0.096(11) 0.008(7) 0.024(7) 0.001(5)
C24C 0.049(6) 0.052(7) 0.087(10) 0.029(7) -0.001(6) 0.001(5)
N2 0.053(5) 0.085(8) 0.075(8) -0.009(6) 0.017(5) 0.010(5)
C7 0.060(7) 0.083(10) 0.083(10) -0.009(8) 0.010(7) 0.000(6)
C8 0.074(8) 0.115(12) 0.090(11) -0.022(10) 0.000(8) -0.004(8)
C9 0.057(7) 0.090(11) 0.096(11) -0.013(9) 0.010(7) 0.007(7)
C10 0.089(9) 0.085(11) 0.099(12) -0.006(9) 0.016(9) 0.018(8)
C11 0.066(7) 0.101(11) 0.062(9) -0.025(8) 0.019(7) 0.011(7)
C12 0.071(8) 0.062(9) 0.119(13) -0.015(8) 0.018(8) -0.001(6)
C13 0.092(10) 0.094(11) 0.115(13) 0.014(10) 0.052(10) -0.017(8)
C14 0.079(9) 0.082(11) 0.176(18) -0.012(11) 0.041(11) 0.001(8)
N3 0.035(4) 0.045(5) 0.076(7) -0.006(5) 0.004(4) -0.003(4)
C15 0.057(6) 0.043(7) 0.110(11) -0.004(7) 0.015(7) -0.011(5)
C16 0.053(7) 0.046(8) 0.188(17) -0.042(9) -0.003(9) 0.003(6)
C17 0.063(7) 0.060(8) 0.064(8) 0.011(7) 0.013(6) -0.009(6)
C18 0.068(7) 0.071(9) 0.105(12) 0.018(8) 0.020(8) -0.007(6)
C19 0.038(5) 0.059(8) 0.099(11) 0.015(7) -0.006(6) 0.001(5)
C20 0.054(7) 0.066(9) 0.133(14) 0.018(9) -0.002(8) 0.011(6)
C21 0.044(5) 0.035(6) 0.091(10) -0.001(6) 0.005(6) -0.009(4)
C22 0.038(5) 0.059(8) 0.093(10) -0.002(7) 0.009(6) -0.009(5)
N4 0.035(4) 0.049(6) 0.078(7) 0.001(5) 0.018(4) 0.003(4)
C23 0.046(6) 0.063(8) 0.095(10) 0.010(7) 0.026(6) 0.014(5)
C24 0.064(7) 0.049(8) 0.120(12) 0.010(8) 0.018(8) 0.006(6)
C25 0.044(6) 0.053(8) 0.128(13) -0.001(8) 0.035(7) 0.010(5)
C26 0.053(6) 0.066(9) 0.108(12) -0.010(8) -0.010(7) 0.008(6)
C27 0.046(5) 0.055(7) 0.091(10) 0.003(7) 0.030(6) 0.000(5)
C28 0.066(7) 0.058(8) 0.101(11) 0.016(8) 0.030(7) 0.000(6)
C29 0.049(6) 0.056(8) 0.094(10) -0.002(7) 0.022(7) 0.003(5)
C30 0.075(8) 0.074(10) 0.106(12) -0.011(9) 0.016(8) 0.021(7)
N10 0.178(16) 0.157(16) 0.124(14) -0.007(13) 0.055(12) -0.027(14)
O40 0.238(16) 0.162(14) 0.177(15) 0.017(11) -0.028(12) -0.149(13)
C42 0.23(3) 0.13(2) 0.116(18) -0.011(16) 0.032(17) -0.057(19)
C43 0.15(2) 0.80(8) 0.23(3) 0.25(4) 0.13(2) 0.21(3)
C44 0.108(13) 0.114(16) 0.28(3) 0.040(17) 0.031(16) -0.041(12)
N11 0.046(6) 0.211(17) 0.096(11) -0.051(11) -0.007(6) 0.044(8)
O41 0.160(12) 0.142(13) 0.155(13) -0.045(11) -0.005(9) 0.058(10)
C45 0.069(9) 0.23(2) 0.112(15) -0.003(15) 0.005(10) 0.034(12)
C46 0.120(14) 0.28(3) 0.114(16) -0.051(17) 0.007(13) 0.093(16)
C47 0.143(19) 0.122(19) 0.20(3) 0.041(19) -0.077(18) -0.042(15)
O66 0.064(7) 0.042(7) 0.095(10) -0.003(6) -0.006(6) -0.001(5)
O66A 0.059(14) 0.069(18) 0.048(16) 0.027(13) 0.012(12) 0.025(12)

loop_
_atom_type_symbol
_atom_type_description
_atom_type_scat_dispersion_real
_atom_type_scat_dispersion_imag
_atom_type_scat_source
C C 0.0181 0.0091 'International Tables Vol C Tables 4.2.6.8 and 6.1.1.4'
H H 0.0000 0.0000 'International Tables Vol C Tables 4.2.6.8 and 6.1.1.4'
N N 0.0311 0.0180 'International Tables Vol C Tables 4.2.6.8 and 6.1.1.4'
O O 0.0492 0.0322 'International Tables Vol C Tables 4.2.6.8 and 6.1.1.4'
S S 0.3331 0.5567 'International Tables Vol C Tables 4.2.6.8 and 6.1.1.4'
Ti Ti 0.2191 1.8069 'International Tables Vol C Tables 4.2.6.8 and 6.1.1.4'

loop_
_geom_angle_atom_site_label_1
_geom_angle_atom_site_label_2
_geom_angle_atom_site_label_3
_geom_angle
_geom_angle_site_symmetry_1
_geom_angle_site_symmetry_3
_geom_angle_publ_flag
S1B Ti1 S1A 89.94(11) . . ?
S1B Ti1 S1C 84.29(11) . . ?
S1A Ti1 S1C 86.72(12) . . ?
S1B Ti1 S2C 112.36(12) . . ?
S1A Ti1 S2C 153.39(12) . . ?
S1C Ti1 S2C 81.52(12) . . ?
S1B Ti1 S2B 82.11(10) . . ?
S1A Ti1 S2B 109.87(14) . . ?
S1C Ti1 S2B 158.43(13) . . ?
S2C Ti1 S2B 88.26(11) . . ?
S1B Ti1 S2A 159.06(15) . . ?
S1A Ti1 S2A 80.70(11) . . ?
S1C Ti1 S2A 113.57(12) . . ?
S2C Ti1 S2A 82.28(11) . . ?
S2B Ti1 S2A 83.54(11) . . ?
S3A Ti2 S3C 87.47(13) . . ?
S3A Ti2 S3B 82.43(11) . . ?
S3C Ti2 S3B 84.71(12) . . ?
S3A Ti2 S4B 117.30(15) . . ?
S3C Ti2 S4B 149.13(13) . . ?
S3B Ti2 S4B 81.00(11) . . ?
S3A Ti2 S4A 81.12(11) . . ?
S3C Ti2 S4A 115.68(13) . . ?
S3B Ti2 S4A 153.00(15) . . ?
S4B Ti2 S4A 87.73(12) . . ?
S3A Ti2 S4C 154.29(15) . . ?
S3C Ti2 S4C 80.12(13) . . ?
S3B Ti2 S4C 118.32(12) . . ?
S4B Ti2 S4C 82.83(13) . . ?
S4A Ti2 S4C 84.12(13) . . ?
C1A S1A Ti1 108.8(4) . . ?
C2A S2A Ti1 110.5(4) . . ?
C23A S3A Ti2 109.2(4) . . ?
C24A S4A Ti2 109.0(4) . . ?
C7A N1A C8A 126.2(10) . . ?
C18A N2A C17A 126.9(13) . . ?
C2A C1A C6A 120.3(11) . . ?
C2A C1A S1A 122.7(8) . . ?
C6A C1A S1A 116.9(10) . . ?
C1A C2A C3A 119.9(10) . . ?
C1A C2A S2A 115.7(9) . . ?
C3A C2A S2A 123.8(9) . . ?
C4A C3A C2A 118.9(12) . . ?
C4A C3A C7A 113.9(11) . . ?
C2A C3A C7A 127.2(11) . . ?
C3A C4A C5A 121.5(12) . . ?
C6A C5A C4A 119.5(12) . . ?
C5A C6A C1A 119.8(13) . . ?
O1A C7A N1A 119.1(13) . . ?
O1A C7A C3A 121.8(12) . . ?
N1A C7A C3A 119.2(11) . . ?
C9A C8A C13A 120.8(13) . . ?
C9A C8A N1A 122.4(15) . . ?
C13A C8A N1A 116.7(13) . . ?
C8A C9A C10A 122.5(17) . . ?
C9A C10A C11A 118.4(16) . . ?
C10A C11A C12A 120.5(14) . . ?
C11A C12A C13A 120.7(15) . . ?
C11A C12A C17A 121.3(14) . . ?
C13A C12A C17A 117.9(16) . . ?
C12A C13A C8A 116.9(15) . . ?
C12A C13A C14A 119.5(15) . . ?
C8A C13A C14A 123.6(13) . . ?
C15A C14A C13A 122.0(13) . . ?
C14A C15A C16A 117.2(15) . . ?
C17A C16A C15A 122.5(15) . . ?
C16A C17A N2A 119.1(17) . . ?
C16A C17A C12A 120.9(14) . . ?
N2A C17A C12A 119.9(16) . . ?
O2A C18A N2A 122.3(13) . . ?
O2A C18A C19A 119.9(12) . . ?
N2A C18A C19A 117.3(12) . . ?
C20A C19A C24A 121.5(12) . . ?
C20A C19A C18A 116.7(11) . . ?
C24A C19A C18A 121.8(11) . . ?
C19A C20A C21A 121.4(12) . . ?
C20A C21A C22A 119.6(13) . . ?
C21A C22A C23A 120.7(13) . . ?
C24A C23A C22A 119.6(10) . . ?
C24A C23A S3A 120.3(8) . . ?
C22A C23A S3A 120.1(10) . . ?
C23A C24A C19A 116.5(11) . . ?
C23A C24A S4A 119.3(8) . . ?
C19A C24A S4A 124.2(10) . . ?
C1B S1B Ti1 107.5(4) . . ?
C2B S2B Ti1 108.0(4) . . ?
C23B S3B Ti2 108.4(3) . . ?
C24B S4B Ti2 107.3(4) . . ?
C7B N1B C8B 128.0(10) . . ?
C18B N2B C17B 123.1(10) . . ?
C2B C1B C6B 118.4(10) . . ?
C2B C1B S1B 122.1(8) . . ?
C6B C1B S1B 119.4(9) . . ?
C3B C2B C1B 120.3(9) . . ?
C3B C2B S2B 121.5(8) . . ?
C1B C2B S2B 118.2(8) . . ?
C2B C3B C4B 122.5(10) . . ?
C2B C3B C7B 120.5(9) . . ?
C4B C3B C7B 117.0(10) . . ?
C3B C4B C5B 118.5(11) . . ?
C4B C5B C6B 120.0(10) . . ?
C1B C6B C5B 120.1(10) . . ?
O1B C7B N1B 124.0(11) . . ?
O1B C7B C3B 121.6(10) . . ?
N1B C7B C3B 114.4(10) . . ?
C9B C8B C13B 121.8(10) . . ?
C9B C8B N1B 117.6(9) . . ?
C13B C8B N1B 120.4(9) . . ?
C8B C9B C10B 121.5(10) . . ?
C11B C10B C9B 120.1(10) . . ?
C10B C11B C12B 118.2(10) . . ?
C17B C12B C13B 118.8(9) . . ?
C17B C12B C11B 121.0(10) . . ?
C13B C12B C11B 120.2(9) . . ?
C8B C13B C12B 117.7(9) . . ?
C8B C13B C14B 123.5(11) . . ?
C12B C13B C14B 118.7(10) . . ?
C15B C14B C13B 118.9(11) . . ?
C14B C15B C16B 121.5(9) . . ?
C17B C16B C15B 119.2(10) . . ?
C16B C17B C12B 122.4(11) . . ?
C16B C17B N2B 118.3(10) . . ?
C12B C17B N2B 119.3(9) . . ?
O2B C18B N2B 123.0(11) . . ?
O2B C18B C19B 121.1(12) . . ?
N2B C18B C19B 115.8(11) . . ?
C20B C19B C24B 119.1(10) . . ?
C20B C19B C18B 118.7(11) . . ?
C24B C19B C18B 122.1(10) . . ?
C21B C20B C19B 120.5(11) . . ?
C22B C21B C20B 120.4(11) . . ?
C21B C22B C23B 121.2(10) . . ?
C22B C23B C24B 119.2(10) . . ?
C22B C23B S3B 122.7(8) . . ?
C24B C23B S3B 117.9(8) . . ?
C19B C24B C23B 119.6(10) . . ?
C19B C24B S4B 119.5(8) . . ?
C23B C24B S4B 120.9(9) . . ?
C1C S1C Ti1 109.3(4) . . ?
C2C S2C Ti1 108.9(3) . . ?
C23C S3C Ti2 109.6(4) . . ?
C24C S4C Ti2 109.7(5) . . ?
C18C N1C C17C 128.8(10) . . ?
C7C N2C C8C 122.1(8) . . ?
C6C C1C C2C 119.6(10) . . ?
C6C C1C S1C 120.7(8) . . ?
C2C C1C S1C 119.7(8) . . ?
C3C C2C C1C 118.6(9) . . ?
C3C C2C S2C 122.3(8) . . ?
C1C C2C S2C 119.1(8) . . ?
C4C C3C C2C 121.1(10) . . ?
C4C C3C C7C 118.3(10) . . ?
C2C C3C C7C 120.6(10) . . ?
C3C C4C C5C 121.0(12) . . ?
C4C C5C C6C 119.4(12) . . ?
C5C C6C C1C 120.1(11) . . ?
O1C C7C N2C 124.2(10) . . ?
O1C C7C C3C 120.9(9) . . ?
N2C C7C C3C 114.9(9) . . ?
C9C C8C N2C 118.1(9) . . ?
C9C C8C C13C 119.5(10) . . ?
N2C C8C C13C 122.5(10) . . ?
C8C C9C C10C 120.8(10) . . ?
C11C C10C C9C 120.0(10) . . ?
C10C C11C C12C 121.1(11) . . ?
C13C C12C C11C 119.8(9) . . ?
C13C C12C C17C 118.1(9) . . ?
C11C C12C C17C 122.1(10) . . ?
C12C C13C C14C 120.7(9) . . ?
C12C C13C C8C 118.6(9) . . ?
C14C C13C C8C 120.7(10) . . ?
C15C C14C C13C 119.8(10) . . ?
C14C C15C C16C 119.9(10) . . ?
C17C C16C C15C 121.6(10) . . ?
C16C C17C N1C 124.1(10) . . ?
C16C C17C C12C 119.9(10) . . ?
N1C C17C C12C 116.0(9) . . ?
O2C C18C N1C 122.2(10) . . ?
O2C C18C C19C 121.9(10) . . ?
N1C C18C C19C 115.9(10) . . ?
C20C C19C C24C 118.0(11) . . ?
C20C C19C C18C 113.6(11) . . ?
C24C C19C C18C 128.4(11) . . ?
C21C C20C C19C 123.2(12) . . ?
C20C C21C C22C 118.6(13) . . ?
C21C C22C C23C 120.8(12) . . ?
C24C C23C C22C 120.9(12) . . ?
C24C C23C S3C 120.5(10) . . ?
C22C C23C S3C 118.6(9) . . ?
C23C C24C C19C 118.4(11) . . ?
C23C C24C S4C 117.8(10) . . ?
C19C C24C S4C 123.8(9) . . ?
C13 N2 C11 113.7(11) . . ?
C13 N2 C9 109.0(9) . . ?
C11 N2 C9 107.0(10) . . ?
C13 N2 C7 107.3(10) . . ?
C11 N2 C7 109.4(9) . . ?
C9 N2 C7 110.5(10) . . ?
C8 C7 N2 116.5(10) . . ?
N2 C9 C10 116.5(10) . . ?
N2 C11 C12 116.5(11) . . ?
N2 C13 C14 116.9(13) . . ?
C17 N3 C15 110.6(9) . . ?
C17 N3 C19 113.0(8) . . ?
C15 N3 C19 104.8(9) . . ?
C17 N3 C21 107.2(8) . . ?
C15 N3 C21 110.1(8) . . ?
C19 N3 C21 111.1(8) . . ?
N3 C15 C16 114.6(10) . . ?
N3 C17 C18 115.6(10) . . ?
N3 C19 C20 113.0(10) . . ?
C22 C21 N3 116.9(9) . . ?
C27 N4 C29 112.9(9) . . ?
C27 N4 C23 104.9(7) . . ?
C29 N4 C23 109.6(8) . . ?
C27 N4 C25 111.9(8) . . ?
C29 N4 C25 107.2(8) . . ?
C23 N4 C25 110.2(9) . . ?
C24 C23 N4 115.8(8) . . ?
C26 C25 N4 117.0(9) . . ?
N4 C27 C28 114.9(8) . . ?
N4 C29 C30 115.3(9) . . ?
C42 N10 C44 122.0(19) . . ?
C42 N10 C43 121(3) . . ?
C44 N10 C43 117(2) . . ?
O40 C42 N10 132(3) . . ?
C46 N11 C45 121.5(19) . . ?
C46 N11 C47 118.2(18) . . ?
C45 N11 C47 120.2(18) . . ?
O41 C47 N11 127(3) . . ?
C53A N51 C53 74(2) . . ?
C53A N51 C55A 122(3) . . ?
C53 N51 C55A 83(2) . . ?
C53A N51 C57A 111(3) . . ?
C53 N51 C57A 154(2) . . ?
C55A N51 C57A 113(3) . . ?
C53A N51 C57 172(3) . . ?
C53 N51 C57 112.2(19) . . ?
C55A N51 C57 65(2) . . ?
C57A N51 C57 61(2) . . ?
C53A N51 C51 64(2) . . ?
C53 N51 C51 119(2) . . ?
C55A N51 C51 157(3) . . ?
C57A N51 C51 50.3(19) . . ?
C57 N51 C51 108.0(19) . . ?
C53A N51 C51A 104(3) . . ?
C53 N51 C51A 53.7(18) . . ?
C55A N51 C51A 104(3) . . ?
C57A N51 C51A 101(3) . . ?
C57 N51 C51A 76.9(19) . . ?
C51 N51 C51A 95(2) . . ?
C53A N51 C55 75(2) . . ?
C53 N51 C55 110.3(18) . . ?
C55A N51 C55 65(2) . . ?
C57A N51 C55 96(2) . . ?
C57 N51 C55 107.1(16) . . ?
C51 N51 C55 99.4(16) . . ?
C51A N51 C55 163(2) . . ?
N51 C51 C52 112(2) . . ?
C52A C51A N51 123(4) . . ?
N51 C53 C54 110.0(19) . . ?
N51 C53A C54 110(3) . . ?
C53A C54 C53 62.9(19) . . ?
C56 C55 N51 110.4(19) . . ?
N51 C55A C56 117(3) . . ?
C55 C56 C55A 68(2) . . ?
C58 C57 N51 123(2) . . ?
N51 C57A C58 112(3) . . ?
C57 C58 C57A 56.1(18) . . ?

loop_
_geom_bond_atom_site_label_1
_geom_bond_atom_site_label_2
_geom_bond_distance
_geom_bond_site_symmetry_2
_geom_bond_publ_flag
Ti1 S1B 2.381(3) . ?
Ti1 S1A 2.397(3) . ?
Ti1 S1C 2.403(4) . ?
Ti1 S2C 2.436(3) . ?
Ti1 S2B 2.439(3) . ?
Ti1 S2A 2.453(3) . ?
Ti2 S3A 2.380(3) . ?
Ti2 S3C 2.381(4) . ?
Ti2 S3B 2.407(3) . ?
Ti2 S4B 2.430(3) . ?
Ti2 S4A 2.446(3) . ?
Ti2 S4C 2.459(4) . ?
S1A C1A 1.769(11) . ?
S2A C2A 1.763(11) . ?
S3A C23A 1.756(11) . ?
S4A C24A 1.724(11) . ?
O1A C7A 1.220(14) . ?
O2A C18A 1.211(14) . ?
N1A C7A 1.311(14) . ?
N1A C8A 1.444(14) . ?
N2A C18A 1.333(15) . ?
N2A C17A 1.429(15) . ?
C1A C2A 1.392(15) . ?
C1A C6A 1.397(16) . ?
C2A C3A 1.409(15) . ?
C3A C4A 1.380(16) . ?
C3A C7A 1.517(16) . ?
C4A C5A 1.396(18) . ?
C5A C6A 1.389(17) . ?
C8A C9A 1.331(19) . ?
C8A C13A 1.434(18) . ?
C9A C10A 1.386(17) . ?
C10A C11A 1.387(19) . ?
C11A C12A 1.39(2) . ?
C12A C13A 1.400(16) . ?
C12A C17A 1.43(2) . ?
C13A C14A 1.439(18) . ?
C14A C15A 1.387(17) . ?
C15A C16A 1.405(17) . ?
C16A C17A 1.372(19) . ?
C18A C19A 1.508(16) . ?
C19A C20A 1.348(17) . ?
C19A C24A 1.421(14) . ?
C20A C21A 1.357(19) . ?
C21A C22A 1.365(16) . ?
C22A C23A 1.410(15) . ?
C23A C24A 1.395(16) . ?
S1B C1B 1.772(12) . ?
S2B C2B 1.772(9) . ?
S3B C23B 1.750(11) . ?
S4B C24B 1.749(10) . ?
O1B C7B 1.231(13) . ?
O2B C18B 1.230(14) . ?
N1B C7B 1.372(13) . ?
N1B C8B 1.442(12) . ?
N2B C18B 1.381(15) . ?
N2B C17B 1.449(13) . ?
C1B C2B 1.383(14) . ?
C1B C6B 1.395(14) . ?
C2B C3B 1.356(14) . ?
C3B C4B 1.369(13) . ?
C3B C7B 1.541(14) . ?
C4B C5B 1.378(14) . ?
C5B C6B 1.402(15) . ?
C8B C9B 1.340(13) . ?
C8B C13B 1.399(14) . ?
C9B C10B 1.399(14) . ?
C10B C11B 1.384(13) . ?
C11B C12B 1.445(13) . ?
C12B C17B 1.410(14) . ?
C12B C13B 1.411(14) . ?
C13B C14B 1.434(13) . ?
C14B C15B 1.373(14) . ?
C15B C16B 1.416(14) . ?
C16B C17B 1.331(13) . ?
C18B C19B 1.512(14) . ?
C19B C20B 1.397(14) . ?
C19B C24B 1.409(15) . ?
C20B C21B 1.382(14) . ?
C21B C22B 1.369(15) . ?
C22B C23B 1.386(14) . ?
C23B C24B 1.414(13) . ?
S1C C1C 1.757(10) . ?
S2C C2C 1.762(10) . ?
S3C C23C 1.777(12) . ?
S4C C24C 1.760(12) . ?
O1C C7C 1.228(11) . ?
O2C C18C 1.211(12) . ?
N1C C18C 1.357(13) . ?
N1C C17C 1.411(12) . ?
N2C C7C 1.334(12) . ?
N2C C8C 1.441(13) . ?
C1C C6C 1.408(14) . ?
C1C C2C 1.423(12) . ?
C2C C3C 1.389(13) . ?
C3C C4C 1.376(15) . ?
C3C C7C 1.517(14) . ?
C4C C5C 1.390(14) . ?
C5C C6C 1.393(15) . ?
C8C C9C 1.377(15) . ?
C8C C13C 1.442(14) . ?
C9C C10C 1.402(14) . ?
C10C C11C 1.354(14) . ?
C11C C12C 1.416(14) . ?
C12C C13C 1.389(14) . ?
C12C C17C 1.443(13) . ?
C13C C14C 1.411(13) . ?
C14C C15C 1.362(13) . ?
C15C C16C 1.407(14) . ?
C16C C17C 1.340(13) . ?
C18C C19C 1.512(15) . ?
C19C C20C 1.392(15) . ?
C19C C24C 1.444(16) . ?
C20C C21C 1.372(15) . ?
C21C C22C 1.382(16) . ?
C22C C23C 1.404(16) . ?
C23C C24C 1.388(15) . ?
N2 C13 1.481(15) . ?
N2 C11 1.510(14) . ?
N2 C9 1.515(14) . ?
N2 C7 1.530(14) . ?
C7 C8 1.525(16) . ?
C9 C10 1.519(16) . ?
C11 C12 1.549(15) . ?
C13 C14 1.542(17) . ?
N3 C17 1.494(13) . ?
N3 C15 1.511(13) . ?
N3 C19 1.512(12) . ?
N3 C21 1.528(11) . ?
C15 C16 1.532(15) . ?
C17 C18 1.555(14) . ?
C19 C20 1.551(15) . ?
C21 C22 1.484(15) . ?
N4 C27 1.494(12) . ?
N4 C29 1.516(13) . ?
N4 C23 1.519(12) . ?
N4 C25 1.528(14) . ?
C23 C24 1.506(14) . ?
C25 C26 1.496(16) . ?
C27 C28 1.515(14) . ?
C29 C30 1.526(16) . ?
N10 C42 1.42(2) . ?
N10 C44 1.51(2) . ?
N10 C43 1.55(3) . ?
O40 C42 1.12(2) . ?
N11 C46 1.37(2) . ?
N11 C45 1.45(2) . ?
N11 C47 1.48(2) . ?
O41 C47 1.19(2) . ?
N51 C53A 1.39(4) . ?
N51 C53 1.39(3) . ?
N51 C55A 1.40(4) . ?
N51 C57A 1.43(4) . ?
N51 C57 1.47(3) . ?
N51 C51 1.49(3) . ?
N51 C51A 1.65(4) . ?
N51 C55 1.66(3) . ?
C51 C52 1.52(3) . ?
C51A C52A 1.40(5) . ?
C53 C54 1.60(3) . ?
C53A C54 1.60(4) . ?
C55 C56 1.39(3) . ?
C55A C56 1.55(4) . ?
C57 C58 1.46(3) . ?
C57A C58 1.67(4) . ?
